data_7233643
loop_
_publ_author_name
'Paul Kautny'
'Daniel Lumpi'
'Yanping Wang'
'Antoine Tissot'
'Johannes Bintinger'
'Ernst Horkel'
'Berthold Stoger'
'Christian Hametner'
'Hans Hagemann'
'Dongge Ma'
'Johannes Fr&#x00F6;hlich'

_publ_section_title
;
 Oxadiazole based bipolar host materials employing planarized triarylamine
 donors for RGB PHOLEDs with low efficiency roll-off
;
_journal_name_full 'Journal of Materials Chemistry C'
_journal_page_first 2069
_journal_page_last 2081
_journal_paper_doi 10.1039/C3TC32338B
_journal_volume 2
_journal_year 2014
_chemical_absolute_configuration .
_chemical_formula_sum 'C24 H22 B N O2'
_chemical_formula_weight 367.3
_space_group_IT_number 148
_space_group_name_Hall '-R 3'
_space_group_name_H-M_alt 'R -3 :H'
_symmetry_cell_setting trigonal
_symmetry_Int_Tables_number 148
_symmetry_space_group_name_Hall '-R 3'
_symmetry_space_group_name_H-M 'R -3 :H'
_cell_angle_alpha 90
_cell_angle_beta 90
_cell_angle_gamma 120
_cell_formula_units_Z 18
_cell_length_a 30.3853(6)
_cell_length_b 30.3853(6)
_cell_length_c 10.5350(2)
_cell_measurement_reflns_used 9544
_cell_measurement_temperature 100
_cell_measurement_theta_max 40.0
_cell_measurement_theta_min 2.5
_cell_volume 8423.5(3)
_computing_cell_refinement 'SAINT-Plus (Bruker, 2012)'
_computing_data_collection 'APEX2 (Bruker, 2012)'
_computing_data_reduction 'SAINT-Plus (Bruker, 2012)'
_computing_molecular_graphics 'PLATON (Spek, 2009)'
_computing_structure_refinement 'JANA2006 (Petricek et al., 2006)'
_computing_structure_solution 'SUPERFLIP (Palatinus, 2007)'
_diffrn_ambient_temperature 100
_diffrn_measured_fraction_theta_full 1
_diffrn_measured_fraction_theta_max 1
_diffrn_measurement_device 'four-cycle diffractometer'
_diffrn_measurement_device_type 'Bruker KAPPA APEX II CCD'
_diffrn_measurement_method '\w and \f scans'
_diffrn_radiation_monochromator graphite
_diffrn_radiation_probe x-ray
_diffrn_radiation_source 'X-ray tube'
_diffrn_radiation_type 'Mo K\a'
_diffrn_radiation_wavelength 0.71073
_diffrn_reflns_av_R_equivalents 0.0367
_diffrn_reflns_av_sigmaI/netI 0.0179
_diffrn_reflns_limit_h_max 54
_diffrn_reflns_limit_h_min -53
_diffrn_reflns_limit_k_max 53
_diffrn_reflns_limit_k_min -54
_diffrn_reflns_limit_l_max 19
_diffrn_reflns_limit_l_min -19
_diffrn_reflns_number 128955
_diffrn_reflns_theta_full 40.01
_diffrn_reflns_theta_max 40.01
_diffrn_reflns_theta_min 2.08
_exptl_absorpt_coefficient_mu 0.081
_exptl_absorpt_correction_T_max 0.98
_exptl_absorpt_correction_T_min 0.94
_exptl_absorpt_correction_type multi-scan
_exptl_absorpt_process_details 'SADABS (Bruker, 2012)'
_exptl_crystal_colour 'clear colourless'
_exptl_crystal_density_diffrn 1.3027
_exptl_crystal_description pinacoid
_exptl_crystal_F_000 3492
_exptl_crystal_size_max 0.70
_exptl_crystal_size_mid 0.50
_exptl_crystal_size_min 0.20
_refine_diff_density_max 0.67
_refine_diff_density_min -0.30
_refine_ls_extinction_method none
_refine_ls_goodness_of_fit_gt 3.57
_refine_ls_goodness_of_fit_ref 3.24
_refine_ls_hydrogen_treatment constr
_refine_ls_number_constraints 88
_refine_ls_number_parameters 253
_refine_ls_number_reflns 11591
_refine_ls_number_restraints 0
_refine_ls_R_factor_all 0.0514
_refine_ls_R_factor_gt 0.0406
_refine_ls_shift/su_max 0.0500
_refine_ls_shift/su_mean 0.0047
_refine_ls_structure_factor_coef F
_refine_ls_weighting_details w=1/(\s^2^(F)+0.0001F^2^)
_refine_ls_weighting_scheme sigma
_refine_ls_wR_factor_gt 0.0600
_refine_ls_wR_factor_ref 0.0604
_reflns_number_gt 9475
_reflns_number_total 11591
_reflns_threshold_expression I>3\s(I)
_cod_data_source_file 1000001.cif
_cod_data_source_block PCOD1000001
_cod_depositor_comments
;
The following automatic conversions were performed:

data item '_diffrn_radiation_probe' value 'X-ray' was changed to
'x-ray' in accordance with the built-in table derived from the CIF
Core dictionary named 'cif_core.dic' version 2.4.5 last updated on
2014-11-21.

Automatic conversion script
Id: cif_fix_values 6909 2019-04-08 15:41:33Z antanas 
;
_cod_original_sg_symbol_H-M 'R -3'
_cod_original_formula_sum 'C24 H22 B1 N1 O2'
_cod_database_code 7233643

loop_
_symmetry_equiv_pos_site_id
_symmetry_equiv_pos_as_xyz
1 x,y,z
2 -y,x-y,z
3 -x+y,-x,z
4 -x,-y,-z
5 y,-x+y,-z
6 x-y,x,-z
7 x+2/3,y+1/3,z+1/3
8 -y+2/3,x-y+1/3,z+1/3
9 -x+y+2/3,-x+1/3,z+1/3
10 -x+2/3,-y+1/3,-z+1/3
11 y+2/3,-x+y+1/3,-z+1/3
12 x-y+2/3,x+1/3,-z+1/3
13 x+1/3,y+2/3,z+2/3
14 -y+1/3,x-y+2/3,z+2/3
15 -x+y+1/3,-x+2/3,z+2/3
16 -x+1/3,-y+2/3,-z+2/3
17 y+1/3,-x+y+2/3,-z+2/3
18 x-y+1/3,x+2/3,-z+2/3

loop_
_atom_site_label
_atom_site_type_symbol
_atom_site_fract_x
_atom_site_fract_y
_atom_site_fract_z
_atom_site_adp_type
_atom_site_U_iso_or_equiv
_atom_site_symmetry_multiplicity
_atom_site_occupancy
_atom_site_calc_flag
_atom_site_refinement_flags
_atom_site_disorder_assembly
_atom_site_disorder_group
N1 N 0.152941(19) 0.30110(2) 0.13260(5) Uani 0.01170(16) 18 1 d . . .
O1 O 0.038354(18) 0.162402(19) 0.60821(4) Uani 0.01581(16) 18 1 d . . .
O2 O 0.119023(18) 0.182624(18) 0.66624(4) Uani 0.01477(16) 18 1 d . . .
C1 C 0.10885(2) 0.29567(2) 0.07506(5) Uani 0.01152(18) 18 1 d . . .
C2 C 0.06612(2) 0.25860(2) 0.14611(5) Uani 0.01152(18) 18 1 d . . .
C3 C 0.01742(2) 0.24632(3) 0.10765(6) Uani 0.0145(2) 18 1 d . . .
C4 C 0.01156(3) 0.27009(3) 0.00100(6) Uani 0.0167(2) 18 1 d . . .
C5 C 0.05385(3) 0.30646(3) -0.06625(6) Uani 0.0163(2) 18 1 d . . .
C6 C 0.10320(3) 0.31997(2) -0.03025(6) Uani 0.0141(2) 18 1 d . . .
C7 C 0.20610(2) 0.32984(2) 0.13647(5) Uani 0.01073(17) 18 1 d . . .
C8 C 0.23968(2) 0.36618(2) 0.05202(6) Uani 0.01249(19) 18 1 d . . .
C9 C 0.29125(2) 0.38947(2) 0.07981(6) Uani 0.01376(19) 18 1 d . . .
C10 C 0.30853(2) 0.37630(2) 0.18861(6) Uani 0.01335(19) 18 1 d . . .
C11 C 0.27485(2) 0.33937(2) 0.27221(6) Uani 0.01190(18) 18 1 d . . .
C12 C 0.22289(2) 0.31520(2) 0.24769(5) Uani 0.01060(17) 18 1 d . . .
C13 C 0.13781(2) 0.27046(2) 0.23711(5) Uani 0.01136(18) 18 1 d . . .
C14 C 0.17731(2) 0.27618(2) 0.31394(5) Uani 0.01085(17) 18 1 d . . .
C15 C 0.16084(2) 0.24697(2) 0.42525(5) Uani 0.01150(18) 18 1 d . . .
C16 C 0.10792(2) 0.21613(2) 0.44855(5) Uani 0.01158(18) 18 1 d . . .
C17 C 0.07032(2) 0.21366(2) 0.36417(6) Uani 0.01183(18) 18 1 d . . .
C18 C 0.08575(2) 0.24260(2) 0.25309(5) Uani 0.01119(18) 18 1 d . . .
C19 C 0.03199(2) 0.13197(2) 0.72028(6) Uani 0.01400(19) 18 1 d . . .
C20 C 0.08707(2) 0.15785(2) 0.77724(5) Uani 0.01318(19) 18 1 d . . .
C21 C -0.00790(3) 0.13298(3) 0.80499(7) Uani 0.0223(3) 18 1 d . . .
C22 C 0.01311(3) 0.07816(3) 0.67239(7) Uani 0.0224(2) 18 1 d . . .
C23 C 0.09739(3) 0.19936(3) 0.87313(6) Uani 0.0204(2) 18 1 d . . .
C24 C 0.10235(3) 0.12107(3) 0.83102(7) Uani 0.0191(2) 18 1 d . . .
B1 B 0.08890(3) 0.18668(3) 0.57558(6) Uani 0.0123(2) 18 1 d . . .
H3 H -0.01179 0.22175 0.154073 Uiso 0.0174 18 1 d . . .
H4 H -0.021946 0.261374 -0.026593 Uiso 0.02 18 1 d . . .
H5 H 0.04881 0.322502 -0.138896 Uiso 0.0196 18 1 d . . .
H6 H 0.132149 0.345082 -0.076432 Uiso 0.0169 18 1 d . . .
H8 H 0.227735 0.37493 -0.022888 Uiso 0.015 18 1 d . . .
H9 H 0.315378 0.414974 0.023515 Uiso 0.0165 18 1 d . . .
H10 H 0.344328 0.393098 0.205854 Uiso 0.016 18 1 d . . .
H11 H 0.28731 0.330613 0.346157 Uiso 0.0143 18 1 d . . .
H15 H 0.185099 0.247828 0.485046 Uiso 0.0138 18 1 d . . .
H17 H 0.034868 0.19245 0.383157 Uiso 0.0142 18 1 d . . .
H211 H -0.010586 0.115221 0.882557 Uiso 0.0268 18 1 d . . .
H212 H 0.001763 0.167575 0.823801 Uiso 0.0268 18 1 d . . .
H213 H -0.040111 0.116794 0.762204 Uiso 0.0268 18 1 d . . .
H221 H 0.005483 0.055677 0.74339 Uiso 0.0268 18 1 d . . .
H222 H -0.017008 0.067303 0.622414 Uiso 0.0268 18 1 d . . .
H223 H 0.03895 0.077584 0.62119 Uiso 0.0268 18 1 d . . .
H231 H 0.079834 0.18418 0.950842 Uiso 0.0245 18 1 d . . .
H232 H 0.13324 0.219044 0.889243 Uiso 0.0245 18 1 d . . .
H233 H 0.085612 0.221049 0.839804 Uiso 0.0245 18 1 d . . .
H241 H 0.078948 0.101033 0.896664 Uiso 0.0229 18 1 d . . .
H242 H 0.101759 0.099117 0.764679 Uiso 0.0229 18 1 d . . .
H243 H 0.136013 0.139787 0.865732 Uiso 0.0229 18 1 d . . .

loop_
_atom_site_aniso_label
_atom_site_aniso_type_symbol
_atom_site_aniso_U_11
_atom_site_aniso_U_22
_atom_site_aniso_U_33
_atom_site_aniso_U_12
_atom_site_aniso_U_13
_atom_site_aniso_U_23
N1 N 0.00997(19) 0.0131(2) 0.01182(19) 0.00566(17) 0.00041(15) 0.00328(16)
O1 O 0.01315(19) 0.0198(2) 0.01286(19) 0.00705(17) 0.00222(14) 0.00718(16)
O2 O 0.01314(19) 0.0187(2) 0.01223(18) 0.00781(17) 0.00230(14) 0.00469(15)
C1 C 0.0123(2) 0.0127(2) 0.0110(2) 0.00730(19) -0.00113(17) -0.00027(17)
C2 C 0.0116(2) 0.0123(2) 0.0114(2) 0.00655(19) -0.00054(17) -0.00017(17)
C3 C 0.0125(2) 0.0163(3) 0.0150(2) 0.0074(2) -0.00126(19) -0.00062(20)
C4 C 0.0153(3) 0.0207(3) 0.0165(3) 0.0108(2) -0.0037(2) -0.0009(2)
C5 C 0.0189(3) 0.0201(3) 0.0138(2) 0.0127(2) -0.0029(2) 0.0004(2)
C6 C 0.0163(3) 0.0158(3) 0.0121(2) 0.0095(2) -0.00060(19) 0.00166(18)
C7 C 0.0103(2) 0.0110(2) 0.0114(2) 0.00577(18) 0.00087(17) 0.00092(17)
C8 C 0.0137(2) 0.0124(2) 0.0124(2) 0.0073(2) 0.00250(18) 0.00261(18)
C9 C 0.0132(2) 0.0128(2) 0.0151(2) 0.0063(2) 0.00356(18) 0.00260(18)
C10 C 0.0109(2) 0.0126(2) 0.0159(2) 0.00534(20) 0.00192(18) 0.00133(18)
C11 C 0.0113(2) 0.0122(2) 0.0130(2) 0.00645(19) 0.00053(17) 0.00070(18)
C12 C 0.0106(2) 0.0108(2) 0.0109(2) 0.00571(18) 0.00103(16) 0.00090(16)
C13 C 0.0109(2) 0.0119(2) 0.0112(2) 0.00560(19) 0.00084(17) 0.00273(17)
C14 C 0.0108(2) 0.0113(2) 0.0110(2) 0.00597(18) 0.00091(17) 0.00152(17)
C15 C 0.0117(2) 0.0124(2) 0.0112(2) 0.00661(19) 0.00077(17) 0.00175(17)
C16 C 0.0119(2) 0.0119(2) 0.0114(2) 0.00625(19) 0.00145(17) 0.00151(17)
C17 C 0.0110(2) 0.0118(2) 0.0123(2) 0.00545(19) 0.00126(17) 0.00111(17)
C18 C 0.0101(2) 0.0114(2) 0.0121(2) 0.00537(18) 0.00020(17) 0.00081(17)
C19 C 0.0137(2) 0.0155(3) 0.0115(2) 0.0064(2) 0.00189(18) 0.00442(18)
C20 C 0.0146(2) 0.0140(2) 0.0108(2) 0.0070(2) 0.00141(18) 0.00242(18)
C21 C 0.0179(3) 0.0333(4) 0.0171(3) 0.0137(3) 0.0054(2) 0.0069(3)
C22 C 0.0224(3) 0.0159(3) 0.0221(3) 0.0045(2) -0.0023(2) 0.0007(2)
C23 C 0.0240(3) 0.0194(3) 0.0167(3) 0.0100(3) -0.0002(2) -0.0028(2)
C24 C 0.0219(3) 0.0210(3) 0.0171(3) 0.0128(3) -0.0015(2) 0.0038(2)
B1 B 0.0125(3) 0.0127(3) 0.0122(2) 0.0066(2) 0.0014(2) 0.0015(2)

loop_
_atom_type_symbol
_atom_type_scat_dispersion_real
_atom_type_scat_dispersion_imag
_atom_type_scat_source
C 0.0033 0.0016 'International Tables Vol C tables 4.2.6.8 and 6.1.1.1'
H 0.0000 0.0000 'International Tables Vol C tables 4.2.6.8 and 6.1.1.1'
B 0.0013 0.0007 'International Tables Vol C tables 4.2.6.8 and 6.1.1.1'
N 0.0061 0.0033 'International Tables Vol C tables 4.2.6.8 and 6.1.1.1'
O 0.0106 0.0060 'International Tables Vol C tables 4.2.6.8 and 6.1.1.1'

loop_
_geom_angle_atom_site_label_1
_geom_angle_atom_site_label_2
_geom_angle_atom_site_label_3
_geom_angle_site_symmetry_1
_geom_angle_site_symmetry_2
_geom_angle_site_symmetry_3
_geom_angle
C1 N1 C7 . . . 145.23(5)
C1 N1 C13 . . . 106.99(5)
C7 N1 C13 . . . 106.97(5)
C19 O1 B1 . . . 107.62(6)
C20 O2 B1 . . . 107.56(5)
N1 C1 C2 . . . 107.67(5)
N1 C1 C6 . . . 130.29(5)
C2 C1 C6 . . . 122.04(6)
C1 C2 C3 . . . 118.84(6)
C1 C2 C18 . . . 107.65(5)
C3 C2 C18 . . . 133.47(5)
C2 C3 C4 . . . 119.28(5)
C2 C3 H3 . . . 120.36
C4 C3 H3 . . . 120.36
C3 C4 C5 . . . 120.85(7)
C3 C4 H4 . . . 119.57
C5 C4 H4 . . . 119.57
C4 C5 C6 . . . 121.53(7)
C4 C5 H5 . . . 119.24
C6 C5 H5 . . . 119.24
C1 C6 C5 . . . 117.44(5)
C1 C6 H6 . . . 121.28
C5 C6 H6 . . . 121.28
N1 C7 C8 . . . 129.58(6)
N1 C7 C12 . . . 107.96(5)
C8 C7 C12 . . . 122.45(6)
C7 C8 C9 . . . 117.59(6)
C7 C8 H8 . . . 121.21
C9 C8 H8 . . . 121.2
C8 C9 C10 . . . 121.01(5)
C8 C9 H9 . . . 119.49
C10 C9 H9 . . . 119.49
C9 C10 C11 . . . 121.30(6)
C9 C10 H10 . . . 119.35
C11 C10 H10 . . . 119.35
C10 C11 C12 . . . 119.39(6)
C10 C11 H11 . . . 120.31
C12 C11 H11 . . . 120.3
C7 C12 C11 . . . 118.24(5)
C7 C12 C14 . . . 107.44(5)
C11 C12 C14 . . . 134.30(6)
N1 C13 C14 . . . 114.27(5)
N1 C13 C18 . . . 114.09(6)
C14 C13 C18 . . . 131.36(5)
C12 C14 C13 . . . 103.36(5)
C12 C14 C15 . . . 143.10(6)
C13 C14 C15 . . . 113.37(5)
C14 C15 C16 . . . 119.32(6)
C14 C15 H15 . . . 120.34
C16 C15 H15 . . . 120.34
C15 C16 C17 . . . 122.85(5)
C15 C16 B1 . . . 120.12(6)
C17 C16 B1 . . . 116.85(5)
C16 C17 C18 . . . 118.91(5)
C16 C17 H17 . . . 120.54
C18 C17 H17 . . . 120.54
C2 C18 C13 . . . 103.54(5)
C2 C18 C17 . . . 142.02(6)
C13 C18 C17 . . . 114.15(6)
O1 C19 C20 . . . 102.87(4)
O1 C19 C21 . . . 108.59(7)
O1 C19 C22 . . . 105.85(5)
C20 C19 C21 . . . 115.30(5)
C20 C19 C22 . . . 113.54(7)
C21 C19 C22 . . . 109.92(5)
O2 C20 C19 . . . 102.65(5)
O2 C20 C23 . . . 107.16(5)
O2 C20 C24 . . . 107.95(6)
C19 C20 C23 . . . 113.29(7)
C19 C20 C24 . . . 114.58(5)
C23 C20 C24 . . . 110.51(6)
C19 C21 H211 . . . 109.47
C19 C21 H212 . . . 109.47
C19 C21 H213 . . . 109.47
H211 C21 H212 . . . 109.47
H211 C21 H213 . . . 109.47
H212 C21 H213 . . . 109.47
C19 C22 H221 . . . 109.47
C19 C22 H222 . . . 109.47
C19 C22 H223 . . . 109.47
H221 C22 H222 . . . 109.47
H221 C22 H223 . . . 109.47
H222 C22 H223 . . . 109.47
C20 C23 H231 . . . 109.47
C20 C23 H232 . . . 109.47
C20 C23 H233 . . . 109.47
H231 C23 H232 . . . 109.47
H231 C23 H233 . . . 109.47
H232 C23 H233 . . . 109.47
C20 C24 H241 . . . 109.47
C20 C24 H242 . . . 109.47
C20 C24 H243 . . . 109.47
H241 C24 H242 . . . 109.47
H241 C24 H243 . . . 109.47
H242 C24 H243 . . . 109.47
O1 B1 O2 . . . 113.26(5)
O1 B1 C16 . . . 121.29(6)
O2 B1 C16 . . . 125.44(6)

loop_
_geom_bond_atom_site_label_1
_geom_bond_atom_site_label_2
_geom_bond_site_symmetry_1
_geom_bond_site_symmetry_2
_geom_bond_distance
N1 C1 . . 1.4030(9)
N1 C7 . . 1.4010(7)
N1 C13 . . 1.3647(8)
O1 C19 . . 1.4517(8)
O1 B1 . . 1.3740(8)
O2 C20 . . 1.4649(7)
O2 B1 . . 1.3705(10)
C1 C2 . . 1.4325(7)
C1 C6 . . 1.3901(10)
C2 C3 . . 1.3933(10)
C2 C18 . . 1.4671(10)
C3 C4 . . 1.3944(11)
C3 H3 . . 0.96
C4 C5 . . 1.3980(8)
C4 H4 . . 0.96
C5 C6 . . 1.3946(11)
C5 H5 . . 0.96
C6 H6 . . 0.96
C7 C8 . . 1.3876(7)
C7 C12 . . 1.4345(9)
C8 C9 . . 1.3903(9)
C8 H8 . . 0.96
C9 C10 . . 1.4000(10)
C9 H9 . . 0.96
C10 C11 . . 1.3906(8)
C10 H10 . . 0.96
C11 C12 . . 1.3927(8)
C11 H11 . . 0.96
C12 C14 . . 1.4728(7)
C13 C14 . . 1.3845(9)
C13 C18 . . 1.3814(8)
C14 C15 . . 1.4032(8)
C15 C16 . . 1.4204(8)
C15 H15 . . 0.96
C16 C17 . . 1.4196(10)
C16 B1 . . 1.5520(9)
C17 C18 . . 1.3965(8)
C17 H17 . . 0.96
C19 C20 . . 1.5696(9)
C19 C21 . . 1.5178(12)
C19 C22 . . 1.5228(10)
C20 C23 . . 1.5212(10)
C20 C24 . . 1.5182(12)
C21 H211 . . 0.96
C21 H212 . . 0.96
C21 H213 . . 0.96
C22 H221 . . 0.96
C22 H222 . . 0.96
C22 H223 . . 0.96
C23 H231 . . 0.96
C23 H232 . . 0.96
C23 H233 . . 0.96
C24 H241 . . 0.96
C24 H242 . . 0.96
C24 H243 . . 0.96
